data_2100165
loop_
_publ_author_name
'Day, G. M.'
'Motherwell, W. D. S.'
'Ammon, H. L.'
'Boerrigter, S. X. M.'
'Della Valle, R. G.'
'Venuti, E.'
'Dzyabchenko, A.'
'Dunitz, J. D.'
'Schweizer, B.'
'van Eijck, B. P.'
'Erk, P.'
'Facelli, J. C.'
'Bazterra, V. E.'
'Ferraro, M. B.'
'Hofmann, D. W. M.'
'Leusen, F. J. J.'
'Liang, C.'
'Pantelides, C. C.'
'Karamertzanis, P. G.'
'Price, S. L.'
'Lewis, T. C.'
'Nowell, H.'
'Torrisi, A.'
'Scheraga, H. A.'
'Arnautova, Y. A.'
'Schmidt, M. U.'
'Verwer, P.'

_publ_section_title
;
 A third blind test of crystal structure prediction
;
_journal_coeditor_code DE5014
_journal_issue 5
_journal_name_full 'Acta Crystallographica Section B'
_journal_page_first 511
_journal_page_last 527
_journal_paper_doi 10.1107/S0108768105016563
_journal_volume 61
_journal_year 2005
_chemical_formula_moiety ' C9 H9 N3 O5 '
_chemical_formula_sum 'C9 H9 N3 O5'
_chemical_formula_weight 239.19
_space_group_IT_number 14
_symmetry_cell_setting monoclinic
_symmetry_space_group_name_Hall '-P 2yn'
_symmetry_space_group_name_H-M 'P 1 21/n 1'
_audit_creation_method CRYSTALS_ver_12-03-99
_cell_angle_alpha 90
_cell_angle_beta 99.1624(15)
_cell_angle_gamma 90
_cell_formula_units_Z 4
_cell_length_a 12.5693(4)
_cell_length_b 4.85310(10)
_cell_length_c 17.2663(5)
_cell_measurement_reflns_used 2364
_cell_measurement_temperature 150
_cell_measurement_theta_max 27
_cell_measurement_theta_min 5
_cell_volume 1039.81(5)
_computing_cell_refinement
;
 Denzo/Scalepack (Otwinowski & Minor, 1996)
;
_computing_data_collection
;
 COLLECT (Nonius BV, 1997)
;
_computing_data_reduction
;
 Denzo/Scalepack (Otwinowski & Minor, 1996)
;
_computing_structure_solution
;
 SIR92 (Altomare et al, 1994)
;
_diffrn_ambient_temperature 150
_diffrn_measured_fraction_theta_full 0.988
_diffrn_measured_fraction_theta_max 0.987
_diffrn_measurement_device_type
;
Nonius Kappa CCD
;
_diffrn_measurement_method \w
_diffrn_radiation_monochromator graphite
_diffrn_radiation_type 'Mo K\a'
_diffrn_radiation_wavelength 0.71073
_diffrn_reflns_av_R_equivalents 0.04
_diffrn_reflns_limit_h_max 16
_diffrn_reflns_limit_h_min -16
_diffrn_reflns_limit_k_max 5
_diffrn_reflns_limit_k_min -6
_diffrn_reflns_limit_l_max 22
_diffrn_reflns_limit_l_min -22
_diffrn_reflns_number 4326
_diffrn_reflns_theta_full 26.915
_diffrn_reflns_theta_max 27.465
_diffrn_reflns_theta_min 5.227
_diffrn_standards_decay_% 0.00
_diffrn_standards_interval_count 0
_diffrn_standards_interval_time 0
_diffrn_standards_number 0
_exptl_absorpt_coefficient_mu 0.127
_exptl_absorpt_correction_T_max 0.99
_exptl_absorpt_correction_T_min 0.98
_exptl_absorpt_correction_type multi-scan
_exptl_absorpt_process_details
;
 Denzo/Scalepack (Otwinowski & Minor, 1996)
;
_exptl_crystal_colour ' pale yellow '
_exptl_crystal_density_diffrn 1.528
_exptl_crystal_description ' plate '
_exptl_crystal_F_000 496.000
_exptl_crystal_size_max 0.83
_exptl_crystal_size_mid 0.15
_exptl_crystal_size_min 0.04
_refine_diff_density_max 0.19
_refine_diff_density_min -0.24
_refine_ls_goodness_of_fit_ref 1.0388
_refine_ls_number_parameters 181
_refine_ls_number_reflns 1497
_refine_ls_number_restraints 20
_refine_ls_R_factor_all 0.0424
_refine_ls_R_factor_gt 0.0317
_refine_ls_shift/su_max 0.000200
_refine_ls_structure_factor_coef Fsqd
_refine_ls_weighting_details
;
 p=P(6)*max(Fo^2,0) + (1-P(6))Fc^2
 Method = SHELXL 97 (Sheldrick, 1997)
 W = 1. / [Sigma^2(F*)+(P(1)p)^2+P(2)p+P(4)+P(5)Sin(theta) ]
 P(i) are:
 0.328E-01 0.500 0.00 0.00 0.00 0.333
;
_refine_ls_weighting_scheme calc
_refine_ls_wR_factor_all 0.0837
_refine_ls_wR_factor_gt 0.0780
_refine_ls_wR_factor_ref 0.0780
_reflns_number_gt 1497
_reflns_number_total 2357
_reflns_threshold_expression I>3.00u(I)
_cod_data_source_file de5014sup1.cif
_cod_data_source_block X
_cod_depositor_comments
;
The following automatic conversions were performed:

'_symmetry_cell_setting' value 'Monoclinic' changed to 'monoclinic'
according to /home/saulius/struct/CIF-dictionaries/cif_core.dic
dictionary named 'cif_core.dic' version 2.4.2 from 2011-04-26.

Automatic conversion script
Id: cif_fix_values 2935 2014-11-11 08:27:57Z andrius 
;
_cod_original_sg_symbol_H-M 'P 1 21/n 1 '
_cod_original_formula_sum ' C9 H9 N3 O5 '
_cod_database_code 2100165

loop_
_symmetry_equiv_pos_as_xyz
x,y,z
-x,-y,-z
-x+1/2,y+1/2,-z+1/2
x+1/2,-y+1/2,z+1/2

loop_
_atom_site_label
_atom_site_fract_x
_atom_site_fract_y
_atom_site_fract_z
_atom_site_U_iso_or_equiv
_atom_site_adp_type
_atom_site_refinement_flags
_atom_site_occupancy
_atom_site_type_symbol
C1 -0.11496(12) 0.5270(3) 0.17561(9) 0.0172 Uani . 1.0000 C
C2 -0.07824(12) 0.4022(3) 0.11197(9) 0.0181 Uani . 1.0000 C
C3 0.00456(13) 0.2130(3) 0.12495(9) 0.0197 Uani D 1.0000 C
C4 0.05357(12) 0.1464(3) 0.20089(9) 0.0189 Uani D 1.0000 C
C5 0.01682(12) 0.2781(3) 0.26387(9) 0.0179 Uani . 1.0000 C
C6 -0.06717(12) 0.4686(3) 0.25078(9) 0.0177 Uani D 1.0000 C
N7 0.06285(11) 0.2111(3) 0.34129(8) 0.0196 Uani . 1.0000 N
C8 0.08511(13) 0.3976(3) 0.40076(9) 0.0207 Uani D 1.0000 C
O9 0.07502(11) 0.6454(2) 0.38929(7) 0.0315 Uani . 1.0000 O
C10 0.12185(16) 0.2782(4) 0.48050(10) 0.0280 Uani D 1.0000 C
C11 0.14477(14) -0.0572(4) 0.21298(11) 0.0247 Uani D 1.0000 C
N12 -0.11871(11) 0.4842(3) 0.03132(8) 0.0213 Uani . 1.0000 N
O13 -0.10810(10) 0.3211(3) -0.02156(6) 0.0286 Uani . 1.0000 O
O14 -0.15780(10) 0.7153(3) 0.02015(7) 0.0292 Uani . 1.0000 O
N15 -0.21150(10) 0.7036(3) 0.16574(7) 0.0190 Uani . 1.0000 N
O16 -0.20322(9) 0.9277(2) 0.19842(7) 0.0280 Uani . 1.0000 O
O17 -0.29431(9) 0.6110(3) 0.12827(7) 0.0293 Uani . 1.0000 O
H71 0.0734(14) 0.043(4) 0.3520(10) 0.0230 Uiso . 1.0000 H
H31 0.0311(14) 0.139(4) 0.0820(10) 0.0243 Uiso D 1.0000 H
H61 -0.0945(13) 0.549(4) 0.2930(10) 0.0216 Uiso D 1.0000 H
H3 0.1465(17) 0.094(4) 0.4771(12) 0.0500 Uiso D 1.0000 H
H4 0.0586(17) 0.275(5) 0.5083(12) 0.0500 Uiso D 1.0000 H
H5 0.1722(16) 0.396(5) 0.5107(12) 0.0500 Uiso D 1.0000 H
H6 0.1770(16) -0.080(5) 0.1689(12) 0.0500 Uiso D 1.0000 H
H7 0.2017(16) 0.002(5) 0.2541(12) 0.0500 Uiso D 1.0000 H
H8 0.1243(17) -0.229(4) 0.2314(12) 0.0500 Uiso D 1.0000 H

loop_
_atom_site_aniso_label
_atom_site_aniso_U_11
_atom_site_aniso_U_22
_atom_site_aniso_U_33
_atom_site_aniso_U_12
_atom_site_aniso_U_13
_atom_site_aniso_U_23
C1 0.0162(7) 0.0138(8) 0.0222(8) -0.0014(6) 0.0048(6) -0.0002(6)
C2 0.0201(8) 0.0170(8) 0.0177(8) -0.0026(7) 0.0047(6) 0.0009(6)
C3 0.0223(8) 0.0162(8) 0.0224(8) -0.0016(7) 0.0088(7) -0.0018(7)
C4 0.0188(8) 0.0136(8) 0.0247(8) -0.0026(6) 0.0049(6) -0.0004(6)
C5 0.0197(8) 0.0135(8) 0.0205(8) -0.0038(6) 0.0032(6) 0.0004(6)
C6 0.0186(8) 0.0160(8) 0.0195(8) -0.0026(6) 0.0059(6) -0.0010(7)
N7 0.0249(7) 0.0118(7) 0.0212(7) 0.0012(6) 0.0010(5) 0.0019(6)
C8 0.0216(8) 0.0169(9) 0.0235(8) 0.0003(7) 0.0028(6) -0.0001(7)
O9 0.0478(8) 0.0149(6) 0.0286(7) 0.0008(6) -0.0038(6) 0.0005(5)
C10 0.0360(10) 0.0220(10) 0.0236(9) 0.0028(8) -0.0020(8) 0.0008(7)
C11 0.0235(9) 0.0209(9) 0.0301(9) 0.0030(7) 0.0061(7) 0.0007(8)
N12 0.0226(7) 0.0216(8) 0.0207(7) -0.0002(6) 0.0068(5) 0.0017(6)
O13 0.0369(7) 0.0296(7) 0.0202(6) 0.0001(6) 0.0072(5) -0.0065(5)
O14 0.0372(7) 0.0248(7) 0.0266(6) 0.0085(6) 0.0080(5) 0.0061(5)
N15 0.0196(7) 0.0194(7) 0.0189(6) 0.0014(6) 0.0057(5) 0.0015(6)
O16 0.0261(6) 0.0173(6) 0.0418(7) 0.0017(5) 0.0089(5) -0.0055(5)
O17 0.0202(6) 0.0394(8) 0.0265(6) 0.0007(6) -0.0024(5) -0.0071(6)
